data_7007346
loop_
_publ_author_name
'Kuhn, Pierre'
'S\'emeril, David'
'Jeunesse, Catherine'
'Matt, Dominique'
'Lutz, Pierre J.'
'Louis, R\'emy'
'Neuburger, Markus'

_publ_section_title
;
 Catalytic applications of keto-stabilised phosphorus ylides based on a
 macrocyclic scaffold: calixarenes with one or two pendant
 Ni(P,O)-subunits as ethylene oligomerisation and polymerisation
 catalysts.
;
_journal_issue 30
_journal_name_full 'Dalton transactions (Cambridge, England : 2003)'
_journal_page_first 3647
_journal_page_last 3659
_journal_paper_doi 10.1039/b603861a
_journal_year 2006
_chemical_formula_moiety 'C74 H74 Ni O6 P2'
_chemical_formula_sum 'C74 H74 Ni O6 P2'
_chemical_formula_weight 1180.06
_space_group_IT_number 14
_symmetry_cell_setting monoclinic
_symmetry_space_group_name_Hall '-P 2yn'
_symmetry_space_group_name_H-M 'P 1 21/n 1'
_atom_sites_solution_hydrogens geom
_atom_sites_solution_primary direct
_audit_creation_date 05-10-26
_audit_creation_method CRYSTALS_ver_12.24
_cell_angle_alpha 90
_cell_angle_beta 104.88(3)
_cell_angle_gamma 90
_cell_formula_units_Z 4
_cell_length_a 17.548(7)
_cell_length_b 19.597(6)
_cell_length_c 18.816(8)
_cell_measurement_reflns_used 0
_cell_measurement_temperature 173
_cell_measurement_theta_max 0
_cell_measurement_theta_min 0
_cell_volume 6254(4)
_computing_cell_refinement 'IPDS (Stoe & Cie, 1996)'
_computing_data_collection 'IPDS (Stoe & Cie, 1996)'
_computing_data_reduction 'XRED (Stoe & Cie 1996)'
_computing_molecular_graphics 'CAMERON (Watkin et al 1996)'
_computing_publication_material 'CRYSTALS (Betteridge et al 2003)'
_computing_structure_refinement 'CRYSTALS (Betteridge et al 2003)'
_computing_structure_solution 'SIR92 (Altomare et al, 1994)'
_diffrn_ambient_temperature 173
_diffrn_measured_fraction_theta_full 1.000
_diffrn_measured_fraction_theta_max 0.982
_diffrn_measurement_device_type 'Stoe IPDS'
_diffrn_measurement_method \w
_diffrn_radiation_monochromator graphite
_diffrn_radiation_type 'Mo K\a'
_diffrn_radiation_wavelength 0.71073
_diffrn_reflns_av_R_equivalents 0.069
_diffrn_reflns_limit_h_max 22
_diffrn_reflns_limit_h_min -22
_diffrn_reflns_limit_k_max 24
_diffrn_reflns_limit_k_min -24
_diffrn_reflns_limit_l_max 23
_diffrn_reflns_limit_l_min -23
_diffrn_reflns_number 48066
_diffrn_reflns_theta_full 26.396
_diffrn_reflns_theta_max 26.935
_diffrn_reflns_theta_min 1.528
_diffrn_standards_decay_% 0
_diffrn_standards_interval_count 0
_diffrn_standards_interval_time 0
_diffrn_standards_number 0
_exptl_absorpt_coefficient_mu 0.415
_exptl_absorpt_correction_T_max 0.97
_exptl_absorpt_correction_T_min 0.95
_exptl_absorpt_correction_type multi-scan
_exptl_absorpt_process_details 'Denzo/Scalepack (Otwinowski & Minor, 1996)'
_exptl_crystal_colour yellow
_exptl_crystal_density_diffrn 1.253
_exptl_crystal_description block
_exptl_crystal_F_000 2496
_exptl_crystal_size_max 0.15
_exptl_crystal_size_mid 0.12
_exptl_crystal_size_min 0.08
_refine_diff_density_max 1.35
_refine_diff_density_min -1.05
_refine_ls_extinction_method None
_refine_ls_goodness_of_fit_ref 1.1964
_refine_ls_hydrogen_treatment noref
_refine_ls_matrix_type full
_refine_ls_number_parameters 775
_refine_ls_number_reflns 7863
_refine_ls_number_restraints 46
_refine_ls_R_factor_all 0.1236
_refine_ls_R_factor_gt 0.0678
_refine_ls_shift/su_max 0.004492
_refine_ls_structure_factor_coef F
_refine_ls_weighting_details
;
Method, part 1, Chebychev polynomial, (Watkin, 1994, Prince, 1982)
[weight] = 1.0/[A~0~*T~0~(x)+A~1~*T~1~(x) ... +A~n-1~]*T~n-1~(x)]
where A~i~ are the Chebychev coefficients listed below and x= Fcalc/Fmax
Method = Robust Weighting (Prince, 1982)
W = [weight] * [1-(deltaF/6*sigmaF)^2^]^2^
A~i~ are:
1.63 -1.03 1.24
;
_refine_ls_weighting_scheme calc
_refine_ls_wR_factor_all 0.0547
_refine_ls_wR_factor_gt 0.0482
_refine_ls_wR_factor_ref 0.0482
_reflns_limit_h_max 21
_reflns_limit_h_min -22
_reflns_limit_k_max 24
_reflns_limit_k_min 0
_reflns_limit_l_max 23
_reflns_limit_l_min 0
_reflns_number_gt 7863
_reflns_number_total 13324
_reflns_threshold_expression I>1.40u(I)
_oxford_diffrn_Wilson_B_factor 0.00
_oxford_diffrn_Wilson_scale 0.00
_oxford_refine_ls_scale 0.2513(3)
_oxford_structure_analysis_title 'Ni POP'
_cod_data_source_file b603861a.txt
_cod_data_source_block Ni-pop_173k
_cod_depositor_comments
;
The following automatic conversions were performed:
'_symmetry_cell_setting' value 'Monoclinic' changed to 'monoclinic'
according to '/home/saulius/struct/CIF-dictionaries/cif_core.dic'
dictionary named 'cif_core.dic' version 2.4.1 from 2010-06-29.

Automatic conversion script
Id: cif_fix_enum 1527 2010-12-29 10:47:43Z saulius 
;
_cod_original_sg_symbol_H-M 'P 21/n'
_cod_database_code 7007346

loop_
_symmetry_equiv_pos_as_xyz
x,y,z
-x,-y,-z
-x+1/2,y+1/2,-z+1/2
x+1/2,-y+1/2,z+1/2

loop_
_atom_site_label
_atom_site_type_symbol
_atom_site_fract_x
_atom_site_fract_y
_atom_site_fract_z
_atom_site_U_iso_or_equiv
_atom_site_occupancy
_atom_site_adp_type
_atom_site_refinement_flags_posn
_atom_site_refinement_flags_adp
_atom_site_refinement_flags_occupancy
_atom_site_disorder_assembly
_atom_site_disorder_group
_atom_site_attached_hydrogens
Ni1 Ni 0.40626(2) 0.13244(2) 0.81060(2) 0.0271 1.0000 Uani . . . . . .
P1 P 0.46536(5) 0.22930(4) 0.83586(5) 0.0281 1.0000 Uani . . . . . .
P2 P 0.35024(5) 0.03464(4) 0.77144(5) 0.0264 1.0000 Uani . . . . . .
O1 O 0.50933(13) 0.09240(11) 0.82063(14) 0.0307 1.0000 Uani . . . . . .
O2 O 0.87922(12) 0.04753(12) 0.85163(13) 0.0308 1.0000 Uani . . . . . .
O3 O 0.67632(13) 0.12462(12) 0.62270(13) 0.0324 1.0000 Uani . . . . . .
O4 O 0.68012(14) -0.12820(13) 0.57571(13) 0.0362 1.0000 Uani . U . . . .
O5 O 0.64591(13) -0.11818(12) 0.83638(13) 0.0314 1.0000 Uani . . . . . .
O6 O 0.42162(14) 0.06915(12) 0.64720(14) 0.0355 1.0000 Uani . . . . . .
C1 C 0.44280(19) 0.29128(18) 0.76089(19) 0.0307 1.0000 Uani . . . . . .
C2 C 0.4446(2) 0.2674(2) 0.6914(2) 0.0388 1.0000 Uani . . . . . .
C3 C 0.4351(2) 0.3105(2) 0.6333(2) 0.0470 1.0000 Uani . . . . . .
C4 C 0.4227(3) 0.3797(3) 0.6424(3) 0.0549 1.0000 Uani . . . . . .
C5 C 0.4200(3) 0.4038(2) 0.7099(3) 0.0536 1.0000 Uani . . . . . .
C6 C 0.4302(2) 0.35944(19) 0.7692(2) 0.0411 1.0000 Uani . . . . . .
C7 C 0.4606(2) 0.27687(17) 0.9179(2) 0.0319 1.0000 Uani . . . . . .
C8 C 0.5285(2) 0.2853(2) 0.9753(2) 0.0441 1.0000 Uani . . . . . .
C9 C 0.5247(3) 0.3188(2) 1.0385(2) 0.0561 1.0000 Uani . . . . . .
C10 C 0.4540(3) 0.3432(2) 1.0466(3) 0.0554 1.0000 Uani . . . . . .
C11 C 0.3868(3) 0.3343(2) 0.9912(3) 0.0521 1.0000 Uani . . . . . .
C12 C 0.3895(2) 0.30213(19) 0.9260(2) 0.0421 1.0000 Uani . . . . . .
C13 C 0.56249(19) 0.20259(18) 0.8428(2) 0.0320 1.0000 Uani . . . . . .
C14 C 0.56809(17) 0.13494(17) 0.82984(17) 0.0250 1.0000 Uani . . . . . .
C15 C 0.64600(18) 0.10596(17) 0.82704(18) 0.0261 1.0000 Uani . . . . . .
C16 C 0.69292(18) 0.13978(16) 0.78918(18) 0.0260 1.0000 Uani . . . . . .
C17 C 0.76905(17) 0.11837(16) 0.79281(17) 0.0241 1.0000 Uani . . . . . .
C18 C 0.79976(17) 0.06391(17) 0.83913(17) 0.0249 1.0000 Uani . . . . . .
C19 C 0.75207(18) 0.02462(17) 0.87251(17) 0.0259 1.0000 Uani . . . . . .
C20 C 0.67444(18) 0.04596(17) 0.86443(18) 0.0258 1.0000 Uani . . . . . .
C21 C 0.9257(2) 0.0852(2) 0.9127(2) 0.0419 1.0000 Uani . . . . . .
C22 C 1.0102(2) 0.0613(2) 0.9284(2) 0.0491 1.0000 Uani . . . . . .
C23 C 1.0490(3) 0.0763(3) 0.8691(3) 0.0663 1.0000 Uani . . . . . .
C24 C 0.81409(19) 0.14747(16) 0.74055(19) 0.0289 1.0000 Uani . . . . . .
C25 C 0.81098(19) 0.09493(17) 0.67974(19) 0.0277 1.0000 Uani . . . . . .
C26 C 0.87587(19) 0.05343(19) 0.68137(19) 0.0321 1.0000 Uani . . . . . .
C27 C 0.8697(2) 0.00045(19) 0.6316(2) 0.0359 1.0000 Uani . . . . . .
C28 C 0.7992(2) -0.01222(18) 0.58187(19) 0.0324 1.0000 Uani . . . . . .
C29 C 0.7328(2) 0.02775(18) 0.57836(18) 0.0293 1.0000 Uani . . . . . .
C30 C 0.74131(19) 0.08336(17) 0.62601(18) 0.0267 1.0000 Uani . . . . . .
C31 C 0.6682(3) 0.1798(2) 0.5732(2) 0.0488 1.0000 Uani . . . . . .
C32 C 0.5888(3) 0.2124(3) 0.5647(3) 0.0665 1.0000 Uani . . . . . .
C33 C 0.5724(3) 0.2669(3) 0.5091(3) 0.0771 1.0000 Uani . . . . . .
C34 C 0.6520(2) 0.00837(19) 0.52957(19) 0.0332 1.0000 Uani . . . . . .
C35 C 0.60532(19) -0.02673(18) 0.57617(18) 0.0280 1.0000 Uani . . . . . .
C36 C 0.54701(19) 0.00784(16) 0.60040(17) 0.0250 1.0000 Uani . . . . . .
C37 C 0.51097(19) -0.02233(17) 0.65069(17) 0.0254 1.0000 Uani . . . . . .
C38 C 0.53789(19) -0.08599(17) 0.67996(18) 0.0287 1.0000 Uani . . . . . .
C39 C 0.59553(19) -0.12116(16) 0.65724(18) 0.0271 1.0000 Uani . . . . . .
C40 C 0.62539(19) -0.09216(18) 0.60211(18) 0.0290 1.0000 Uani . . . . . .
C41 C 0.6421(5) -0.1612(4) 0.5073(5) 0.0422 0.5000 Uani D U . . . .
C42 C 0.7088(5) -0.2027(5) 0.4909(5) 0.0513 0.5000 Uani D U . . . .
C43 C 0.7464(6) -0.1648(5) 0.4419(6) 0.0574 0.5000 Uani D U . . . .
C410 C 0.6501(6) -0.1844(5) 0.5246(5) 0.0440 0.5000 Uani D U . . . .
C420 C 0.7178(6) -0.2285(5) 0.5110(5) 0.0528 0.5000 Uani D U . . . .
C430 C 0.7573(6) -0.1920(5) 0.4621(6) 0.0578 0.5000 Uani D U . . . .
C44 C 0.6329(2) -0.18425(17) 0.6988(2) 0.0342 1.0000 Uani . . . . . .
C45 C 0.7112(2) -0.16395(17) 0.7494(2) 0.0313 1.0000 Uani . . . . . .
C46 C 0.7814(2) -0.17488(18) 0.7296(2) 0.0377 1.0000 Uani . . . . . .
C47 C 0.8522(2) -0.14872(19) 0.7720(2) 0.0387 1.0000 Uani . . . . . .
C48 C 0.8531(2) -0.10763(19) 0.8315(2) 0.0375 1.0000 Uani . . . . . .
C49 C 0.78398(19) -0.09495(16) 0.85294(19) 0.0285 1.0000 Uani . . . . . .
C50 C 0.71476(19) -0.12638(17) 0.81381(19) 0.0302 1.0000 Uani . . . . . .
C51 C 0.7821(2) -0.04113(19) 0.91053(19) 0.0326 1.0000 Uani . . . . . .
C52 C 0.6416(2) -0.1668(2) 0.8934(2) 0.0422 1.0000 Uani . . . . . .
C53 C 0.5682(2) -0.1538(2) 0.9181(2) 0.0470 1.0000 Uani . . . . . .
C54 C 0.4936(3) -0.1728(3) 0.8601(3) 0.0589 1.0000 Uani . . . . . .
C55 C 0.4485(2) 0.01501(17) 0.67449(19) 0.0283 1.0000 Uani . . . . . .
C56 C 0.4164(2) -0.01811(17) 0.73407(19) 0.0291 1.0000 Uani . . . . . .
C57 C 0.3419(2) -0.02045(19) 0.84672(19) 0.0324 1.0000 Uani . . . . . .
C58 C 0.3929(2) -0.0103(2) 0.9158(2) 0.0435 1.0000 Uani . . . . . .
C59 C 0.3929(2) -0.0546(3) 0.9734(2) 0.0508 1.0000 Uani . . . . . .
C60 C 0.3409(3) -0.1080(3) 0.9636(2) 0.0534 1.0000 Uani . . . . . .
C61 C 0.2890(2) -0.1189(2) 0.8951(2) 0.0472 1.0000 Uani . . . . . .
C62 C 0.2895(2) -0.0755(2) 0.8372(2) 0.0376 1.0000 Uani . . . . . .
C63 C 0.2526(2) 0.02926(17) 0.70688(19) 0.0297 1.0000 Uani . . . . . .
C64 C 0.2404(2) -0.0003(2) 0.6378(2) 0.0398 1.0000 Uani . . . . . .
C65 C 0.1645(3) -0.0050(2) 0.5917(2) 0.0456 1.0000 Uani . . . . . .
C66 C 0.1010(2) 0.0198(2) 0.6134(2) 0.0475 1.0000 Uani . . . . . .
C67 C 0.1123(2) 0.0499(2) 0.6811(2) 0.0453 1.0000 Uani . . . . . .
C68 C 0.1883(2) 0.0548(2) 0.7275(2) 0.0371 1.0000 Uani . . . . . .
C69 C 0.3092(2) 0.17358(18) 0.8126(2) 0.0340 1.0000 Uani . . . . . .
C70 C 0.2645(2) 0.2137(2) 0.7569(3) 0.0489 1.0000 Uani . . . . . .
C71 C 0.1956(3) 0.2451(3) 0.7636(3) 0.0642 1.0000 Uani . . . . . .
C72 C 0.1701(3) 0.2362(3) 0.8266(4) 0.0732 1.0000 Uani . . . . . .
C73 C 0.2134(3) 0.1953(3) 0.8818(3) 0.0604 1.0000 Uani . . . . . .
C74 C 0.2822(2) 0.1649(2) 0.8756(2) 0.0419 1.0000 Uani . . . . . .
H21 H 0.4528 0.2197 0.6847 0.0469 1.0000 Uiso . . . . . .
H31 H 0.4369 0.2933 0.5860 0.0565 1.0000 Uiso . . . . . .
H41 H 0.4160 0.4104 0.6014 0.0667 1.0000 Uiso . . . . . .
H51 H 0.4111 0.4514 0.7164 0.0661 1.0000 Uiso . . . . . .
H61 H 0.4284 0.3767 0.8165 0.0513 1.0000 Uiso . . . . . .
H81 H 0.5780 0.2677 0.9705 0.0533 1.0000 Uiso . . . . . .
H91 H 0.5718 0.3253 1.0773 0.0664 1.0000 Uiso . . . . . .
H101 H 0.4518 0.3663 1.0911 0.0697 1.0000 Uiso . . . . . .
H111 H 0.3373 0.3505 0.9974 0.0681 1.0000 Uiso . . . . . .
H121 H 0.3424 0.2974 0.8868 0.0532 1.0000 Uiso . . . . . .
H131 H 0.6070 0.2328 0.8545 0.0390 1.0000 Uiso . . . . . .
H161 H 0.6722 0.1789 0.7598 0.0306 1.0000 Uiso . . . . . .
H201 H 0.6399 0.0188 0.8850 0.0317 1.0000 Uiso . . . . . .
H211 H 0.9061 0.0777 0.9552 0.0477 1.0000 Uiso . . . . . .
H212 H 0.9230 0.1329 0.9009 0.0477 1.0000 Uiso . . . . . .
H221 H 1.0397 0.0833 0.9726 0.0573 1.0000 Uiso . . . . . .
H222 H 1.0111 0.0129 0.9358 0.0573 1.0000 Uiso . . . . . .
H231 H 1.1022 0.0597 0.8829 0.0792 1.0000 Uiso . . . . . .
H232 H 1.0493 0.1247 0.8612 0.0792 1.0000 Uiso . . . . . .
H233 H 1.0207 0.0542 0.8245 0.0792 1.0000 Uiso . . . . . .
H241 H 0.8678 0.1559 0.7667 0.0349 1.0000 Uiso . . . . . .
H242 H 0.7901 0.1893 0.7195 0.0349 1.0000 Uiso . . . . . .
H261 H 0.9249 0.0617 0.7171 0.0390 1.0000 Uiso . . . . . .
H271 H 0.9148 -0.0274 0.6320 0.0455 1.0000 Uiso . . . . . .
H281 H 0.7954 -0.0498 0.5484 0.0406 1.0000 Uiso . . . . . .
H311 H 0.7088 0.2128 0.5921 0.0591 1.0000 Uiso . . . . . .
H312 H 0.6726 0.1637 0.5262 0.0591 1.0000 Uiso . . . . . .
H321 H 0.5868 0.2315 0.6113 0.0819 1.0000 Uiso . . . . . .
H322 H 0.5490 0.1779 0.5505 0.0819 1.0000 Uiso . . . . . .
H331 H 0.5212 0.2858 0.5059 0.0955 1.0000 Uiso . . . . . .
H332 H 0.6115 0.3020 0.5229 0.0955 1.0000 Uiso . . . . . .
H333 H 0.5737 0.2484 0.4621 0.0955 1.0000 Uiso . . . . . .
H341 H 0.6583 -0.0219 0.4914 0.0409 1.0000 Uiso . . . . . .
H342 H 0.6247 0.0487 0.5078 0.0409 1.0000 Uiso . . . . . .
H361 H 0.5316 0.0528 0.5823 0.0295 1.0000 Uiso . . . . . .
H381 H 0.5157 -0.1058 0.7168 0.0352 1.0000 Uiso . . . . . .
H411 H 0.6000 -0.1902 0.5130 0.0515 0.5000 Uiso . . . . . .
H412 H 0.6220 -0.1284 0.4692 0.0515 0.5000 Uiso . . . . . .
H414 H 0.6165 -0.2126 0.5452 0.0525 0.5000 Uiso . . . . . .
H415 H 0.6204 -0.1659 0.4786 0.0525 0.5000 Uiso . . . . . .
H421 H 0.7472 -0.2124 0.5362 0.0615 0.5000 Uiso . . . . . .
H422 H 0.6879 -0.2447 0.4676 0.0615 0.5000 Uiso . . . . . .
H424 H 0.7552 -0.2377 0.5571 0.0618 0.5000 Uiso . . . . . .
H425 H 0.6968 -0.2707 0.4883 0.0618 0.5000 Uiso . . . . . .
H431 H 0.7882 -0.1917 0.4321 0.0681 0.5000 Uiso . . . . . .
H432 H 0.7674 -0.1228 0.4651 0.0681 0.5000 Uiso . . . . . .
H433 H 0.7081 -0.1551 0.3965 0.0681 0.5000 Uiso . . . . . .
H434 H 0.7994 -0.2196 0.4538 0.0678 0.5000 Uiso . . . . . .
H435 H 0.7785 -0.1498 0.4848 0.0678 0.5000 Uiso . . . . . .
H436 H 0.7201 -0.1828 0.4160 0.0678 0.5000 Uiso . . . . . .
H441 H 0.5992 -0.2023 0.7271 0.0421 1.0000 Uiso . . . . . .
H442 H 0.6409 -0.2182 0.6645 0.0421 1.0000 Uiso . . . . . .
H461 H 0.7809 -0.2008 0.6861 0.0465 1.0000 Uiso . . . . . .
H471 H 0.9006 -0.1594 0.7597 0.0485 1.0000 Uiso . . . . . .
H481 H 0.9017 -0.0874 0.8586 0.0440 1.0000 Uiso . . . . . .
H511 H 0.8342 -0.0345 0.9416 0.0388 1.0000 Uiso . . . . . .
H512 H 0.7478 -0.0558 0.9399 0.0388 1.0000 Uiso . . . . . .
H521 H 0.6869 -0.1616 0.9345 0.0513 1.0000 Uiso . . . . . .
H522 H 0.6403 -0.2122 0.8743 0.0513 1.0000 Uiso . . . . . .
H531 H 0.5707 -0.1802 0.9617 0.0589 1.0000 Uiso . . . . . .
H532 H 0.5660 -0.1062 0.9293 0.0589 1.0000 Uiso . . . . . .
H541 H 0.4485 -0.1635 0.8786 0.0721 1.0000 Uiso . . . . . .
H542 H 0.4948 -0.2204 0.8487 0.0721 1.0000 Uiso . . . . . .
H543 H 0.4902 -0.1464 0.8164 0.0721 1.0000 Uiso . . . . . .
H561 H 0.4604 -0.0305 0.7740 0.0356 1.0000 Uiso . . . . . .
H562 H 0.3881 -0.0584 0.7136 0.0356 1.0000 Uiso . . . . . .
H581 H 0.4285 0.0278 0.9238 0.0524 1.0000 Uiso . . . . . .
H591 H 0.4296 -0.0478 1.0205 0.0607 1.0000 Uiso . . . . . .
H601 H 0.3404 -0.1378 1.0040 0.0658 1.0000 Uiso . . . . . .
H611 H 0.2529 -0.1565 0.8880 0.0579 1.0000 Uiso . . . . . .
H621 H 0.2535 -0.0833 0.7900 0.0451 1.0000 Uiso . . . . . .
H641 H 0.2843 -0.0176 0.6217 0.0490 1.0000 Uiso . . . . . .
H651 H 0.1565 -0.0259 0.5441 0.0539 1.0000 Uiso . . . . . .
H661 H 0.0489 0.0161 0.5813 0.0548 1.0000 Uiso . . . . . .
H671 H 0.0682 0.0677 0.6966 0.0539 1.0000 Uiso . . . . . .
H681 H 0.1959 0.0763 0.7747 0.0440 1.0000 Uiso . . . . . .
H701 H 0.2814 0.2201 0.7126 0.0590 1.0000 Uiso . . . . . .
H711 H 0.1657 0.2730 0.7243 0.0773 1.0000 Uiso . . . . . .
H721 H 0.1230 0.2581 0.8317 0.0919 1.0000 Uiso . . . . . .
H731 H 0.1955 0.1879 0.9254 0.0773 1.0000 Uiso . . . . . .
H741 H 0.3120 0.1373 0.9152 0.0523 1.0000 Uiso . . . . . .

loop_
_atom_site_aniso_label
_atom_site_aniso_U_11
_atom_site_aniso_U_22
_atom_site_aniso_U_33
_atom_site_aniso_U_23
_atom_site_aniso_U_13
_atom_site_aniso_U_12
Ni1 0.0224(2) 0.0260(2) 0.0350(2) -0.0037(2) 0.01125(17) 0.00061(18)
P1 0.0255(4) 0.0246(4) 0.0369(5) -0.0050(4) 0.0129(4) 0.0011(3)
P2 0.0256(4) 0.0267(5) 0.0289(5) -0.0005(4) 0.0109(4) -0.0008(3)
O1 0.0231(11) 0.0260(12) 0.0460(15) -0.0047(11) 0.0142(10) 0.0018(10)
O2 0.0206(11) 0.0371(13) 0.0338(13) -0.0085(11) 0.0056(10) 0.0021(10)
O3 0.0331(12) 0.0325(13) 0.0328(13) 0.0017(11) 0.0109(10) 0.0041(11)
O4 0.0378(12) 0.0352(13) 0.0386(13) -0.0142(11) 0.0155(10) -0.0001(10)
O5 0.0297(12) 0.0332(14) 0.0342(13) 0.0098(10) 0.0137(10) 0.0057(10)
O6 0.0367(13) 0.0337(14) 0.0390(14) 0.0065(12) 0.0148(11) 0.0096(11)
C1 0.0268(18) 0.0329(19) 0.035(2) -0.0022(15) 0.0116(15) 0.0017(14)
C2 0.037(2) 0.040(2) 0.040(2) -0.0097(18) 0.0116(17) -0.0005(17)
C3 0.040(2) 0.061(3) 0.040(2) -0.002(2) 0.0109(18) -0.006(2)
C4 0.048(2) 0.065(3) 0.053(3) 0.019(2) 0.017(2) 0.002(2)
C5 0.062(3) 0.038(2) 0.065(3) 0.012(2) 0.024(2) 0.011(2)
C6 0.047(2) 0.031(2) 0.050(2) 0.0015(18) 0.0214(18) 0.0075(17)
C7 0.0378(19) 0.0228(17) 0.039(2) -0.0010(15) 0.0166(16) 0.0021(15)
C8 0.044(2) 0.045(2) 0.045(2) -0.0112(19) 0.0131(19) 0.0003(18)
C9 0.069(3) 0.054(3) 0.043(2) -0.014(2) 0.010(2) 0.003(2)
C10 0.081(3) 0.041(2) 0.052(3) -0.017(2) 0.032(3) -0.003(2)
C11 0.063(3) 0.040(2) 0.067(3) -0.015(2) 0.042(3) 0.000(2)
C12 0.045(2) 0.030(2) 0.058(3) -0.0023(18) 0.025(2) -0.0004(17)
C13 0.0248(17) 0.0310(19) 0.042(2) -0.0054(16) 0.0108(15) -0.0025(14)
C14 0.0200(15) 0.0280(16) 0.0281(16) 0.0009(15) 0.0080(12) 0.0018(14)
C15 0.0252(16) 0.0274(17) 0.0267(17) -0.0081(14) 0.0085(13) 0.0021(14)
C16 0.0262(16) 0.0203(16) 0.0299(17) -0.0030(14) 0.0045(13) 0.0013(13)
C17 0.0200(14) 0.0235(17) 0.0297(17) -0.0062(13) 0.0079(13) -0.0020(12)
C18 0.0181(14) 0.0316(18) 0.0250(16) -0.0087(14) 0.0056(12) 0.0012(13)
C19 0.0251(16) 0.0286(17) 0.0247(17) -0.0037(14) 0.0077(13) 0.0017(13)
C20 0.0252(16) 0.0268(17) 0.0271(17) -0.0035(14) 0.0098(13) -0.0008(13)
C21 0.0260(18) 0.053(2) 0.040(2) -0.0086(19) -0.0030(15) 0.0000(17)
C22 0.030(2) 0.055(3) 0.058(3) -0.009(2) 0.0037(18) -0.0034(18)
C23 0.039(2) 0.080(4) 0.079(4) 0.004(3) 0.014(2) -0.006(2)
C24 0.0260(16) 0.0272(18) 0.0340(18) -0.0046(14) 0.0088(14) -0.0063(13)
C25 0.0313(17) 0.0257(17) 0.0306(18) 0.0007(14) 0.0160(14) -0.0038(14)
C26 0.0239(16) 0.040(2) 0.0335(19) 0.0005(16) 0.0093(14) -0.0025(15)
C27 0.0342(19) 0.040(2) 0.039(2) -0.0046(17) 0.0200(17) 0.0034(16)
C28 0.0357(19) 0.0315(19) 0.0341(19) -0.0075(15) 0.0164(16) -0.0031(15)
C29 0.0327(18) 0.0335(18) 0.0252(17) 0.0041(15) 0.0141(14) -0.0026(15)
C30 0.0310(17) 0.0290(17) 0.0236(17) 0.0052(14) 0.0131(13) -0.0010(14)
C31 0.054(2) 0.045(2) 0.049(3) 0.013(2) 0.016(2) 0.009(2)
C32 0.073(3) 0.057(3) 0.075(3) 0.027(3) 0.028(3) 0.024(3)
C33 0.067(3) 0.078(4) 0.093(4) 0.037(3) 0.034(3) 0.024(3)
C34 0.0372(19) 0.038(2) 0.0272(18) 0.0015(15) 0.0134(15) -0.0028(16)
C35 0.0280(17) 0.0348(19) 0.0216(16) -0.0014(14) 0.0071(13) -0.0007(14)
C36 0.0269(16) 0.0254(17) 0.0214(16) -0.0014(13) 0.0038(13) -0.0015(13)
C37 0.0305(17) 0.0260(17) 0.0188(16) -0.0014(13) 0.0045(13) 0.0016(14)
C38 0.0333(17) 0.0283(18) 0.0264(18) 0.0012(14) 0.0110(14) -0.0002(14)
C39 0.0304(17) 0.0215(17) 0.0291(17) -0.0018(14) 0.0071(14) -0.0005(13)
C40 0.0267(16) 0.0334(19) 0.0282(18) -0.0083(15) 0.0093(14) -0.0009(14)
C41 0.0428(19) 0.042(2) 0.044(2) -0.0162(18) 0.0148(18) -0.0003(19)
C42 0.051(2) 0.051(3) 0.052(3) -0.016(2) 0.013(2) 0.001(2)
C43 0.058(3) 0.055(3) 0.057(3) -0.010(3) 0.011(3) 0.003(3)
C410 0.0464(19) 0.040(2) 0.045(2) -0.0137(18) 0.0106(18) -0.0006(19)
C420 0.056(2) 0.045(3) 0.053(3) -0.012(2) 0.007(2) 0.001(2)
C430 0.061(3) 0.050(3) 0.059(3) -0.009(3) 0.008(3) 0.002(3)
C44 0.0344(18) 0.0236(18) 0.047(2) 0.0003(16) 0.0151(17) 0.0051(15)
C45 0.0331(18) 0.0238(17) 0.037(2) 0.0065(15) 0.0100(15) 0.0085(15)
C46 0.041(2) 0.031(2) 0.045(2) 0.0073(17) 0.0169(18) 0.0108(16)
C47 0.0342(19) 0.035(2) 0.052(2) 0.0052(17) 0.0206(17) 0.0116(15)
C48 0.0322(18) 0.0332(19) 0.045(2) 0.0047(17) 0.0053(16) 0.0089(15)
C49 0.0315(17) 0.0240(17) 0.0319(18) 0.0102(14) 0.0114(14) 0.0105(14)
C50 0.0327(17) 0.0236(17) 0.0362(19) 0.0142(15) 0.0121(14) 0.0100(15)
C51 0.0299(18) 0.038(2) 0.0294(18) 0.0046(16) 0.0063(15) 0.0065(15)
C52 0.041(2) 0.041(2) 0.047(2) 0.0159(19) 0.0141(18) -0.0034(18)
C53 0.049(2) 0.050(2) 0.048(2) 0.0115(19) 0.024(2) -0.0045(19)
C54 0.055(3) 0.072(3) 0.053(3) 0.024(2) 0.020(2) 0.005(2)
C55 0.0280(17) 0.0264(18) 0.0309(18) 0.0029(15) 0.0084(14) 0.0011(14)
C56 0.0294(17) 0.0261(17) 0.0336(19) 0.0006(15) 0.0113(15) 0.0010(14)
C57 0.0284(17) 0.039(2) 0.0314(19) -0.0010(16) 0.0115(15) 0.0009(15)
C58 0.039(2) 0.057(3) 0.035(2) -0.0026(19) 0.0105(17) -0.0053(19)
C59 0.041(2) 0.088(3) 0.0233(19) 0.007(2) 0.0071(17) -0.002(2)
C60 0.055(3) 0.073(3) 0.036(2) 0.024(2) 0.0196(19) 0.005(2)
C61 0.048(2) 0.047(3) 0.050(2) 0.008(2) 0.0183(19) -0.0053(19)
C62 0.038(2) 0.044(2) 0.0306(19) 0.0066(17) 0.0087(16) -0.0100(17)
C63 0.0334(18) 0.0264(17) 0.0300(18) 0.0039(15) 0.0096(15) -0.0040(14)
C64 0.038(2) 0.044(2) 0.040(2) -0.0027(18) 0.0160(17) -0.0084(17)
C65 0.053(2) 0.048(2) 0.034(2) -0.0042(18) 0.0073(19) -0.015(2)
C66 0.041(2) 0.057(3) 0.040(2) 0.013(2) 0.0004(18) -0.014(2)
C67 0.030(2) 0.051(2) 0.053(3) 0.007(2) 0.0085(18) -0.0012(17)
C68 0.0315(19) 0.044(2) 0.034(2) -0.0006(17) 0.0061(15) -0.0013(16)
C69 0.0289(18) 0.0297(19) 0.046(2) -0.0059(16) 0.0145(16) -0.0009(15)
C70 0.035(2) 0.048(2) 0.065(3) 0.008(2) 0.014(2) 0.0024(18)
C71 0.036(2) 0.058(3) 0.099(4) 0.018(3) 0.019(2) 0.015(2)
C72 0.033(2) 0.073(3) 0.124(5) -0.007(3) 0.038(3) 0.009(2)
C73 0.043(2) 0.067(3) 0.083(4) -0.011(3) 0.038(3) 0.000(2)
C74 0.0313(19) 0.051(2) 0.048(2) -0.012(2) 0.0192(17) -0.0068(18)

loop_
_atom_type_symbol
_atom_type_scat_dispersion_real
_atom_type_scat_dispersion_imag
_atom_type_scat_Cromer_Mann_a1
_atom_type_scat_Cromer_Mann_b1
_atom_type_scat_Cromer_Mann_a2
_atom_type_scat_Cromer_Mann_b2
_atom_type_scat_Cromer_Mann_a3
_atom_type_scat_Cromer_Mann_b3
_atom_type_scat_Cromer_Mann_a4
_atom_type_scat_Cromer_Mann_b4
_atom_type_scat_Cromer_Mann_c
_atom_type_scat_source
C 0.0033 0.0016 2.3100 20.8439 1.0200 10.2075 1.5886 0.5687 0.8650 51.6512 0.2156 'International Tables Vol C 4.2.6.8 and 6.1.1.4'
H 0.0000 0.0000 0.4930 10.5109 0.3229 26.1257 0.1402 3.1424 0.0408 57.7998 0.0030 'International Tables Vol C 4.2.6.8 and 6.1.1.4'
Ni 0.3393 1.1124 12.8376 3.8785 7.2920 0.2565 4.4438 12.1763 2.3800 66.3421 1.0341 'International Tables Vol C 4.2.6.8 and 6.1.1.4'
O 0.0106 0.0060 3.0485 13.2771 2.2868 5.7011 1.5463 0.3239 0.8670 32.9089 0.2508 'International Tables Vol C 4.2.6.8 and 6.1.1.4'
P 0.1023 0.0942 6.4345 1.9067 4.1791 27.1570 1.7800 0.5260 1.4908 68.1645 1.1149 'International Tables Vol C 4.2.6.8 and 6.1.1.4'

loop_
_geom_angle_atom_site_label_1
_geom_angle_site_symmetry_1
_geom_angle_atom_site_label_2
_geom_angle_site_symmetry_2
_geom_angle_atom_site_label_3
_geom_angle_site_symmetry_3
_geom_angle
_geom_angle_publ_flag
P1 . Ni1 . P2 . 172.66(4) yes
P1 . Ni1 . O1 . 87.19(8) yes
P2 . Ni1 . O1 . 90.31(8) yes
P1 . Ni1 . C69 . 90.28(12) yes
P2 . Ni1 . C69 . 92.91(11) yes
O1 . Ni1 . C69 . 173.40(14) yes
Ni1 . P1 . C1 . 114.74(12) yes
Ni1 . P1 . C7 . 120.83(12) yes
C1 . P1 . C7 . 105.41(16) yes
Ni1 . P1 . C13 . 99.01(13) yes
C1 . P1 . C13 . 105.61(17) yes
C7 . P1 . C13 . 110.18(17) yes
Ni1 . P2 . C56 . 110.49(11) yes
Ni1 . P2 . C57 . 112.11(13) yes
C56 . P2 . C57 . 98.65(16) yes
Ni1 . P2 . C63 . 122.38(12) yes
C56 . P2 . C63 . 106.91(16) yes
C57 . P2 . C63 . 103.53(16) yes
Ni1 . O1 . C14 . 116.2(2) yes
C18 . O2 . C21 . 110.9(2) yes
C30 . O3 . C31 . 114.8(3) yes
C40 . O4 . C41 . 110.2(4) yes
C40 . O4 . C410 . 116.9(4) yes
C50 . O5 . C52 . 111.4(3) yes
P1 . C1 . C2 . 116.6(3) yes
P1 . C1 . C6 . 124.8(3) yes
C2 . C1 . C6 . 118.5(4) yes
C1 . C2 . C3 . 121.2(4) yes
C1 . C2 . H21 . 119.414 no
C3 . C2 . H21 . 119.361 no
C2 . C3 . C4 . 119.9(4) yes
C2 . C3 . H31 . 120.123 no
C4 . C3 . H31 . 119.969 no
C3 . C4 . C5 . 119.6(4) yes
C3 . C4 . H41 . 120.122 no
C5 . C4 . H41 . 120.314 no
C4 . C5 . C6 . 120.2(4) yes
C4 . C5 . H51 . 119.947 no
C6 . C5 . H51 . 119.895 no
C5 . C6 . C1 . 120.7(4) yes
C5 . C6 . H61 . 119.732 no
C1 . C6 . H61 . 119.582 no
P1 . C7 . C8 . 119.9(3) yes
P1 . C7 . C12 . 121.0(3) yes
C8 . C7 . C12 . 119.0(3) yes
C7 . C8 . C9 . 120.2(4) yes
C7 . C8 . H81 . 119.888 no
C9 . C8 . H81 . 119.916 no
C8 . C9 . C10 . 120.6(4) yes
C8 . C9 . H91 . 119.792 no
C10 . C9 . H91 . 119.626 no
C9 . C10 . C11 . 119.8(4) yes
C9 . C10 . H101 . 120.042 no
C11 . C10 . H101 . 120.203 no
C10 . C11 . C12 . 120.7(4) yes
C10 . C11 . H111 . 119.629 no
C12 . C11 . H111 . 119.650 no
C11 . C12 . C7 . 119.7(4) yes
C11 . C12 . H121 . 120.242 no
C7 . C12 . H121 . 120.057 no
P1 . C13 . C14 . 113.1(3) yes
P1 . C13 . H131 . 123.461 no
C14 . C13 . H131 . 123.461 no
C13 . C14 . O1 . 123.9(3) yes
C13 . C14 . C15 . 119.2(3) yes
O1 . C14 . C15 . 116.9(3) yes
C14 . C15 . C16 . 120.4(3) yes
C14 . C15 . C20 . 121.0(3) yes
C16 . C15 . C20 . 118.6(3) yes
C15 . C16 . C17 . 121.5(3) yes
C15 . C16 . H161 . 119.298 no
C17 . C16 . H161 . 119.247 no
C16 . C17 . C18 . 118.4(3) yes
C16 . C17 . C24 . 120.6(3) yes
C18 . C17 . C24 . 120.6(3) yes
C17 . C18 . O2 . 119.5(3) yes
C17 . C18 . C19 . 121.4(3) yes
O2 . C18 . C19 . 119.1(3) yes
C18 . C19 . C20 . 117.8(3) yes
C18 . C19 . C51 . 120.6(3) yes
C20 . C19 . C51 . 121.4(3) yes
C19 . C20 . C15 . 121.3(3) yes
C19 . C20 . H201 . 119.297 no
C15 . C20 . H201 . 119.355 no
O2 . C21 . C22 . 109.0(3) yes
O2 . C21 . H211 . 109.715 no
C22 . C21 . H211 . 109.498 no
O2 . C21 . H212 . 109.491 no
C22 . C21 . H212 . 109.597 no
H211 . C21 . H212 . 109.487 no
C21 . C22 . C23 . 114.2(4) yes
C21 . C22 . H221 . 108.268 no
C23 . C22 . H221 . 108.379 no
C21 . C22 . H222 . 108.255 no
C23 . C22 . H222 . 108.262 no
H221 . C22 . H222 . 109.399 no
C22 . C23 . H231 . 109.363 no
C22 . C23 . H232 . 109.476 no
H231 . C23 . H232 . 109.477 no
C22 . C23 . H233 . 109.594 no
H231 . C23 . H233 . 109.512 no
H232 . C23 . H233 . 109.404 no
C17 . C24 . C25 . 107.8(3) yes
C17 . C24 . H241 . 109.768 no
C25 . C24 . H241 . 109.978 no
C17 . C24 . H242 . 109.949 no
C25 . C24 . H242 . 109.770 no
H241 . C24 . H242 . 109.517 no
C24 . C25 . C26 . 120.3(3) yes
C24 . C25 . C30 . 120.6(3) yes
C26 . C25 . C30 . 118.8(3) yes
C25 . C26 . C27 . 120.1(3) yes
C25 . C26 . H261 . 119.875 no
C27 . C26 . H261 . 119.981 no
C26 . C27 . C28 . 119.9(3) yes
C26 . C27 . H271 . 120.056 no
C28 . C27 . H271 . 120.073 no
C27 . C28 . C29 . 122.0(3) yes
C27 . C28 . H281 . 119.081 no
C29 . C28 . H281 . 118.952 no
C28 . C29 . C30 . 117.3(3) yes
C28 . C29 . C34 . 121.7(3) yes
C30 . C29 . C34 . 120.8(3) yes
C29 . C30 . C25 . 121.6(3) yes
C29 . C30 . O3 . 118.4(3) yes
C25 . C30 . O3 . 119.8(3) yes
O3 . C31 . C32 . 109.3(4) yes
O3 . C31 . H311 . 109.408 no
C32 . C31 . H311 . 109.534 no
O3 . C31 . H312 . 109.636 no
C32 . C31 . H312 . 109.448 no
H311 . C31 . H312 . 109.516 no
C31 . C32 . C33 . 113.0(4) yes
C31 . C32 . H321 . 108.505 no
C33 . C32 . H321 . 108.706 no
C31 . C32 . H322 . 108.594 no
C33 . C32 . H322 . 108.495 no
H321 . C32 . H322 . 109.501 no
C32 . C33 . H331 . 109.460 no
C32 . C33 . H332 . 109.379 no
H331 . C33 . H332 . 109.476 no
C32 . C33 . H333 . 109.593 no
H331 . C33 . H333 . 109.408 no
H332 . C33 . H333 . 109.512 no
C29 . C34 . C35 . 108.8(3) yes
C29 . C34 . H341 . 109.689 no
C35 . C34 . H341 . 109.681 no
C29 . C34 . H342 . 109.655 no
C35 . C34 . H342 . 109.650 no
H341 . C34 . H342 . 109.333 no
C34 . C35 . C36 . 121.4(3) yes
C34 . C35 . C40 . 119.9(3) yes
C36 . C35 . C40 . 118.4(3) yes
C35 . C36 . C37 . 120.8(3) yes
C35 . C36 . H361 . 119.541 no
C37 . C36 . H361 . 119.626 no
C36 . C37 . C38 . 118.6(3) yes
C36 . C37 . C55 . 119.7(3) yes
C38 . C37 . C55 . 121.6(3) yes
C37 . C38 . C39 . 121.7(3) yes
C37 . C38 . H381 . 119.177 no
C39 . C38 . H381 . 119.152 no
C38 . C39 . C40 . 118.1(3) yes
C38 . C39 . C44 . 120.1(3) yes
C40 . C39 . C44 . 121.2(3) yes
C39 . C40 . C35 . 121.9(3) yes
C39 . C40 . O4 . 119.1(3) yes
C35 . C40 . O4 . 118.9(3) yes
O4 . C41 . C42 . 102.6(7) yes
O4 . C41 . H411 . 111.077 no
C42 . C41 . H411 . 111.155 no
O4 . C41 . H412 . 111.324 no
C42 . C41 . H412 . 111.134 no
H411 . C41 . H412 . 109.434 no
C41 . C42 . C43 . 110.6(7) yes
C41 . C42 . H421 . 109.119 no
C43 . C42 . H421 . 109.301 no
C41 . C42 . H422 . 109.214 no
C43 . C42 . H422 . 109.084 no
H421 . C42 . H422 . 109.548 no
C42 . C43 . H431 . 109.496 no
C42 . C43 . H432 . 109.354 no
H431 . C43 . H432 . 109.498 no
C42 . C43 . H433 . 109.563 no
H431 . C43 . H433 . 109.395 no
H432 . C43 . H433 . 109.522 no
O4 . C410 . C420 . 111.5(7) yes
O4 . C410 . H414 . 108.858 no
C420 . C410 . H414 . 108.966 no
O4 . C410 . H415 . 109.054 no
C420 . C410 . H415 . 108.877 no
H414 . C410 . H415 . 109.536 no
C410 . C420 . C430 . 109.9(8) yes
C410 . C420 . H424 . 109.327 no
C430 . C420 . H424 . 109.505 no
C410 . C420 . H425 . 109.362 no
C430 . C420 . H425 . 109.229 no
H424 . C420 . H425 . 109.547 no
C420 . C430 . H434 . 109.481 no
C420 . C430 . H435 . 109.343 no
H434 . C430 . H435 . 109.435 no
C420 . C430 . H436 . 109.619 no
H434 . C430 . H436 . 109.407 no
H435 . C430 . H436 . 109.543 no
C39 . C44 . C45 . 108.2(3) yes
C39 . C44 . H441 . 109.850 no
C45 . C44 . H441 . 109.669 no
C39 . C44 . H442 . 109.660 no
C45 . C44 . H442 . 109.885 no
H441 . C44 . H442 . 109.537 no
C44 . C45 . C46 . 121.0(3) yes
C44 . C45 . C50 . 120.9(3) yes
C46 . C45 . C50 . 117.7(3) yes
C45 . C46 . C47 . 120.7(3) yes
C45 . C46 . H461 . 119.613 no
C47 . C46 . H461 . 119.694 no
C46 . C47 . C48 . 120.4(3) yes
C46 . C47 . H471 . 119.791 no
C48 . C47 . H471 . 119.857 no
C47 . C48 . C49 . 120.7(3) yes
C47 . C48 . H481 . 119.721 no
C49 . C48 . H481 . 119.587 no
C48 . C49 . C50 . 118.3(3) yes
C48 . C49 . C51 . 120.7(3) yes
C50 . C49 . C51 . 120.6(3) yes
C45 . C50 . C49 . 121.9(3) yes
C45 . C50 . O5 . 118.3(3) yes
C49 . C50 . O5 . 119.8(3) yes
C49 . C51 . C19 . 109.0(3) yes
C49 . C51 . H511 . 109.647 no
C19 . C51 . H511 . 109.622 no
C49 . C51 . H512 . 109.638 no
C19 . C51 . H512 . 109.618 no
H511 . C51 . H512 . 109.330 no
O5 . C52 . C53 . 109.3(3) yes
O5 . C52 . H521 . 109.643 no
C53 . C52 . H521 . 109.430 no
O5 . C52 . H522 . 109.415 no
C53 . C52 . H522 . 109.552 no
H521 . C52 . H522 . 109.515 no
C52 . C53 . C54 . 112.8(4) yes
C52 . C53 . H531 . 108.651 no
C54 . C53 . H531 . 108.748 no
C52 . C53 . H532 . 108.636 no
C54 . C53 . H532 . 108.641 no
H531 . C53 . H532 . 109.372 no
C53 . C54 . H541 . 109.371 no
C53 . C54 . H542 . 109.485 no
H541 . C54 . H542 . 109.482 no
C53 . C54 . H543 . 109.594 no
H541 . C54 . H543 . 109.519 no
H542 . C54 . H543 . 109.377 no
C37 . C55 . O6 . 122.6(3) yes
C37 . C55 . C56 . 117.0(3) yes
O6 . C55 . C56 . 120.3(3) yes
C55 . C56 . P2 . 115.7(2) yes
C55 . C56 . H561 . 108.004 no
P2 . C56 . H561 . 107.779 no
C55 . C56 . H562 . 107.775 no
P2 . C56 . H562 . 107.922 no
H561 . C56 . H562 . 109.530 no
P2 . C57 . C58 . 118.8(3) yes
P2 . C57 . C62 . 122.8(3) yes
C58 . C57 . C62 . 118.3(3) yes
C57 . C58 . C59 . 120.7(4) yes
C57 . C58 . H581 . 119.703 no
C59 . C58 . H581 . 119.629 no
C58 . C59 . C60 . 120.5(4) yes
C58 . C59 . H591 . 119.824 no
C60 . C59 . H591 . 119.693 no
C59 . C60 . C61 . 119.8(4) yes
C59 . C60 . H601 . 119.991 no
C61 . C60 . H601 . 120.203 no
C60 . C61 . C62 . 120.0(4) yes
C60 . C61 . H611 . 120.022 no
C62 . C61 . H611 . 119.959 no
C57 . C62 . C61 . 120.7(4) yes
C57 . C62 . H621 . 119.586 no
C61 . C62 . H621 . 119.717 no
P2 . C63 . C64 . 122.6(3) yes
P2 . C63 . C68 . 119.1(3) yes
C64 . C63 . C68 . 118.3(3) yes
C63 . C64 . C65 . 120.2(4) yes
C63 . C64 . H641 . 119.966 no
C65 . C64 . H641 . 119.855 no
C64 . C65 . C66 . 120.8(4) yes
C64 . C65 . H651 . 119.637 no
C66 . C65 . H651 . 119.549 no
C65 . C66 . C67 . 119.6(4) yes
C65 . C66 . H661 . 120.090 no
C67 . C66 . H661 . 120.262 no
C66 . C67 . C68 . 119.8(4) yes
C66 . C67 . H671 . 120.167 no
C68 . C67 . H671 . 120.069 no
C67 . C68 . C63 . 121.3(4) yes
C67 . C68 . H681 . 119.393 no
C63 . C68 . H681 . 119.306 no
Ni1 . C69 . C70 . 124.4(3) yes
Ni1 . C69 . C74 . 117.9(3) yes
C70 . C69 . C74 . 117.6(3) yes
C69 . C70 . C71 . 121.3(4) yes
C69 . C70 . H701 . 119.410 no
C71 . C70 . H701 . 119.270 no
C70 . C71 . C72 . 120.2(5) yes
C70 . C71 . H711 . 119.840 no
C72 . C71 . H711 . 119.992 no
C71 . C72 . C73 . 119.0(4) yes
C71 . C72 . H721 . 120.516 no
C73 . C72 . H721 . 120.477 no
C72 . C73 . C74 . 120.8(4) yes
C72 . C73 . H731 . 119.669 no
C74 . C73 . H731 . 119.520 no
C69 . C74 . C73 . 121.1(4) yes
C69 . C74 . H741 . 119.542 no
C73 . C74 . H741 . 119.371 no

loop_
_geom_bond_atom_site_label_1
_geom_bond_site_symmetry_1
_geom_bond_atom_site_label_2
_geom_bond_site_symmetry_2
_geom_bond_distance
_geom_bond_publ_flag
Ni1 . P1 . 2.1566(12) yes
Ni1 . P2 . 2.1933(12) yes
Ni1 . O1 . 1.936(2) yes
Ni1 . C69 . 1.893(3) yes
P1 . C1 . 1.826(4) yes
P1 . C7 . 1.823(4) yes
P1 . C13 . 1.756(3) yes
P2 . C56 . 1.825(3) yes
P2 . C57 . 1.817(4) yes
P2 . C63 . 1.831(4) yes
O1 . C14 . 1.302(4) yes
O2 . C18 . 1.391(4) yes
O2 . C21 . 1.431(4) yes
O3 . C30 . 1.386(4) yes
O3 . C31 . 1.410(5) yes
O4 . C40 . 1.383(4) yes
O4 . C41 . 1.442(10) yes
O4 . C410 . 1.468(10) yes
O5 . C50 . 1.389(4) yes
O5 . C52 . 1.451(4) yes
O6 . C55 . 1.219(4) yes
C1 . C2 . 1.396(5) yes
C1 . C6 . 1.369(5) yes
C2 . C3 . 1.357(6) yes
C2 . H21 . 0.959 no
C3 . C4 . 1.391(6) yes
C3 . H31 . 0.961 no
C4 . C5 . 1.368(6) yes
C4 . H41 . 0.961 no
C5 . C6 . 1.389(6) yes
C5 . H51 . 0.959 no
C6 . H61 . 0.961 no
C7 . C8 . 1.398(5) yes
C7 . C12 . 1.386(5) yes
C8 . C9 . 1.375(6) yes
C8 . H81 . 0.959 no
C9 . C10 . 1.374(7) yes
C9 . H91 . 0.961 no
C10 . C11 . 1.370(7) yes
C10 . H101 . 0.961 no
C11 . C12 . 1.390(6) yes
C11 . H111 . 0.959 no
C12 . H121 . 0.961 no
C13 . C14 . 1.356(5) yes
C13 . H131 . 0.959 no
C14 . C15 . 1.494(4) yes
C15 . C16 . 1.388(5) yes
C15 . C20 . 1.395(5) yes
C16 . C17 . 1.385(4) yes
C16 . H161 . 0.960 no
C17 . C18 . 1.396(5) yes
C17 . C24 . 1.522(4) yes
C18 . C19 . 1.399(5) yes
C19 . C20 . 1.396(4) yes
C19 . C51 . 1.502(5) yes
C20 . H201 . 0.960 no
C21 . C22 . 1.510(5) yes
C21 . H211 . 0.961 no
C21 . H212 . 0.959 no
C22 . C23 . 1.477(7) yes
C22 . H221 . 0.961 no
C22 . H222 . 0.959 no
C23 . H231 . 0.959 no
C23 . H232 . 0.959 no
C23 . H233 . 0.961 no
C24 . C25 . 1.530(5) yes
C24 . H241 . 0.960 no
C24 . H242 . 0.960 no
C25 . C26 . 1.393(5) yes
C25 . C30 . 1.390(5) yes
C26 . C27 . 1.383(5) yes
C26 . H261 . 0.960 no
C27 . C28 . 1.370(5) yes
C27 . H271 . 0.959 no
C28 . C29 . 1.392(5) yes
C28 . H281 . 0.960 no
C29 . C30 . 1.395(5) yes
C29 . C34 . 1.525(5) yes
C31 . C32 . 1.503(6) yes
C31 . H311 . 0.960 no
C31 . H312 . 0.961 no
C32 . C33 . 1.471(7) yes
C32 . H321 . 0.961 no
C32 . H322 . 0.959 no
C33 . H331 . 0.959 no
C33 . H332 . 0.959 no
C33 . H333 . 0.961 no
C34 . C35 . 1.511(5) yes
C34 . H341 . 0.960 no
C34 . H342 . 0.960 no
C35 . C36 . 1.398(5) yes
C35 . C40 . 1.385(5) yes
C36 . C37 . 1.397(5) yes
C36 . H361 . 0.959 no
C37 . C38 . 1.396(5) yes
C37 . C55 . 1.480(5) yes
C38 . C39 . 1.380(4) yes
C38 . H381 . 0.960 no
C39 . C40 . 1.397(5) yes
C39 . C44 . 1.518(5) yes
C41 . C42 . 1.519(8) yes
C41 . H411 . 0.960 no
C41 . H412 . 0.960 no
C42 . C43 . 1.466(8) yes
C42 . H421 . 0.961 no
C42 . H422 . 0.960 no
C43 . H431 . 0.959 no
C43 . H432 . 0.960 no
C43 . H433 . 0.961 no
C410 . C420 . 1.542(8) yes
C410 . H414 . 0.959 no
C410 . H415 . 0.961 no
C420 . C430 . 1.471(8) yes
C420 . H424 . 0.961 no
C420 . H425 . 0.960 no
C430 . H434 . 0.959 no
C430 . H435 . 0.960 no
C430 . H436 . 0.961 no
C44 . C45 . 1.510(5) yes
C44 . H441 . 0.960 no
C44 . H442 . 0.960 no
C45 . C46 . 1.393(5) yes
C45 . C50 . 1.406(5) yes
C46 . C47 . 1.390(6) yes
C46 . H461 . 0.961 no
C47 . C48 . 1.376(5) yes
C47 . H471 . 0.959 no
C48 . C49 . 1.395(5) yes
C48 . H481 . 0.960 no
C49 . C50 . 1.392(5) yes
C49 . C51 . 1.519(5) yes
C51 . H511 . 0.960 no
C51 . H512 . 0.960 no
C52 . C53 . 1.498(5) yes
C52 . H521 . 0.961 no
C52 . H522 . 0.959 no
C53 . C54 . 1.521(7) yes
C53 . H531 . 0.961 no
C53 . H532 . 0.959 no
C54 . H541 . 0.959 no
C54 . H542 . 0.959 no
C54 . H543 . 0.961 no
C55 . C56 . 1.523(5) yes
C56 . H561 . 0.961 no
C56 . H562 . 0.960 no
C57 . C58 . 1.391(5) yes
C57 . C62 . 1.399(5) yes
C58 . C59 . 1.389(6) yes
C58 . H581 . 0.959 no
C59 . C60 . 1.369(6) yes
C59 . H591 . 0.961 no
C60 . C61 . 1.390(6) yes
C60 . H601 . 0.961 no
C61 . C62 . 1.384(5) yes
C61 . H611 . 0.959 no
C62 . H621 . 0.961 no
C63 . C64 . 1.389(5) yes
C63 . C68 . 1.378(5) yes
C64 . C65 . 1.394(6) yes
C64 . H641 . 0.959 no
C65 . C66 . 1.369(6) yes
C65 . H651 . 0.961 no
C66 . C67 . 1.372(6) yes
C66 . H661 . 0.960 no
C67 . C68 . 1.396(5) yes
C67 . H671 . 0.959 no
C68 . H681 . 0.961 no
C69 . C70 . 1.382(6) yes
C69 . C74 . 1.395(5) yes
C70 . C71 . 1.392(6) yes
C70 . H701 . 0.961 no
C71 . C72 . 1.381(8) yes
C71 . H711 . 0.961 no
C72 . C73 . 1.376(8) yes
C72 . H721 . 0.959 no
C73 . C74 . 1.379(6) yes
C73 . H731 . 0.961 no
C74 . H741 . 0.961 no
